data_4304120
loop_
_publ_author_name
'Christiane Rotter'
'Michael Schuster'
'Mustafa Kidik'
'Oliver Sch\"on'
'Thomas M. Klap\"otke'
'Konstantin Karaghiosoff'

_publ_section_title
;
Structural and NMR Spectroscopic Investigations of Chair and Twist
Conformers of the P2Se82- Anion
;
_journal_name_full 'Inorganic Chemistry'
_journal_page_first 1663
_journal_page_last 1673
_journal_paper_doi 10.1021/ic7015534
_journal_volume 47
_journal_year 2008
_chemical_formula_moiety 'C8 H12 Li N4, 0.5(p2 Se8)'
_chemical_formula_sum 'C8 H12 Li N4 P Se4'
_chemical_formula_weight 517.97
_chemical_melting_point 292
_chemical_name_systematic
;
 ?
;
_space_group_IT_number 55
_symmetry_cell_setting orthorhombic
_symmetry_space_group_name_Hall '-P 2 2ab'
_symmetry_space_group_name_H-M 'P b a m'
_atom_sites_solution_hydrogens geom
_atom_sites_solution_primary direct
_atom_sites_solution_secondary difmap
_audit_author_name 'Schoen, Oliver; Rotter, Christiane'
_audit_block_code bx300
_audit_creation_date 28-Feb-2007
_audit_creation_method SHELXL-97
_cell_angle_alpha 90.00
_cell_angle_beta 90.00
_cell_angle_gamma 90.00
_cell_formula_units_Z 8
_cell_length_a 20.0535(6)
_cell_length_b 12.1200(5)
_cell_length_c 15.0831(6)
_cell_measurement_temperature 200(2)
_cell_measurement_theta_max 30.0000
_cell_measurement_theta_min 3.7552
_cell_volume 3665.9(2)
_computing_cell_refinement
;
CrysAlis RED, Oxford Diffraction Ltd.,
Version 1.171.27p5 beta (release 01-04-2005 CrysAlis171 .NET)
(compiled Apr  1 2005,17:53:34)
;
_computing_data_collection
;
CrysAlis CCD, Oxford Diffraction Ltd.,
Version 1.171.27p5 beta (release 01-04-2005 CrysAlis171 .NET)
(compiled Apr  1 2005,17:53:34)
;
_computing_data_reduction
;
CrysAlis RED, Oxford Diffraction Ltd.,
Version 1.171.27p5 beta (release 01-04-2005 CrysAlis171 .NET)
(compiled Apr  1 2005,17:53:34)
;
_computing_structure_refinement 'SHELXL-97 (Sheldrick, 1997)'
_computing_structure_solution 'SHELXS-97 (Sheldrick 1997)'
_diffrn_ambient_temperature 200(2)
_diffrn_detector_area_resol_mean 15.9809
_diffrn_measured_fraction_theta_full 0.995
_diffrn_measured_fraction_theta_max 0.995
_diffrn_measurement_details
;
  1 omega    0.00  100.80   0.7000   35.0000
omega____ theta____ kappa____ phi______ omega'___ theta'___ frames
    -       30.0000   70.0000    0.0000    0.0000    0.0000 144

  2 omega    0.00  100.80   0.7000   35.0000
omega____ theta____ kappa____ phi______ omega'___ theta'___ frames
    -       30.0000   70.0000  120.0000    0.0000    0.0000 144

  3 omega    0.00  100.80   0.7000   35.0000
omega____ theta____ kappa____ phi______ omega'___ theta'___ frames
    -       30.0000   70.0000  240.0000    0.0000    0.0000 144

  4 omega  -42.00   59.50   0.7000   35.0000
omega____ theta____ kappa____ phi______ omega'___ theta'___ frames
    -       30.0000  -70.0000    0.0000    0.0000    0.0000 145

  5 omega  -42.00   59.50   0.7000   35.0000
omega____ theta____ kappa____ phi______ omega'___ theta'___ frames
    -       30.0000  -70.0000  120.0000    0.0000    0.0000 145

  6 omega  -42.00   59.50   0.7000   35.0000
omega____ theta____ kappa____ phi______ omega'___ theta'___ frames
    -       30.0000  -70.0000  240.0000    0.0000    0.0000 145

;
_diffrn_measurement_device_type 'Oxford diffraction X-calibur'
_diffrn_measurement_method CCD
_diffrn_radiation_monochromator graphite
_diffrn_radiation_source 'fine-focus sealed tube'
_diffrn_radiation_type MoK\a
_diffrn_radiation_wavelength 0.71073
_diffrn_reflns_av_R_equivalents 0.1607
_diffrn_reflns_av_sigmaI/netI 0.0719
_diffrn_reflns_limit_h_max 24
_diffrn_reflns_limit_h_min -24
_diffrn_reflns_limit_k_max 14
_diffrn_reflns_limit_k_min -14
_diffrn_reflns_limit_l_max 18
_diffrn_reflns_limit_l_min -18
_diffrn_reflns_number 35613
_diffrn_reflns_theta_full 26.00
_diffrn_reflns_theta_max 26.00
_diffrn_reflns_theta_min 3.76
_exptl_absorpt_coefficient_mu 8.081
_exptl_absorpt_correction_T_max 0.1971
_exptl_absorpt_correction_T_min 0.0948
_exptl_absorpt_correction_type multi-scan
_exptl_absorpt_process_details
;
CrysAlis RED, Oxford Diffraction Ltd.,
Version 1.171.27p5 beta (release 01-04-2005 CrysAlis171 .NET)
(compiled Apr  1 2005,17:53:34)
;
_exptl_crystal_colour yellow
_exptl_crystal_density_diffrn 1.877
_exptl_crystal_density_method 'not measured'
_exptl_crystal_description rod
_exptl_crystal_F_000 1936
_exptl_crystal_size_max 0.3
_exptl_crystal_size_mid 0.2
_exptl_crystal_size_min 0.2
_refine_diff_density_max 1.535
_refine_diff_density_min -0.655
_refine_diff_density_rms 0.133
_refine_ls_extinction_method none
_refine_ls_goodness_of_fit_ref 1.364
_refine_ls_hydrogen_treatment constr
_refine_ls_matrix_type full
_refine_ls_number_parameters 190
_refine_ls_number_reflns 3732
_refine_ls_number_restraints 0
_refine_ls_restrained_S_all 1.364
_refine_ls_R_factor_all 0.1207
_refine_ls_R_factor_gt 0.1075
_refine_ls_shift/su_max 0.000
_refine_ls_shift/su_mean 0.000
_refine_ls_structure_factor_coef Fsqd
_refine_ls_weighting_details 'calc w=1/[\s^2^(Fo^2^)+(0.0175P)^2^+16.8724P] where P=(Fo^2^+2Fc^2^)/3'
_refine_ls_weighting_scheme calc
_refine_ls_wR_factor_gt 0.1295
_refine_ls_wR_factor_ref 0.1342
_reflns_number_gt 3427
_reflns_number_total 3732
_reflns_threshold_expression >2sigma(I)
_cod_data_source_file ic7015534-file001_4.cif
_cod_data_source_block v1
_cod_database_code 4304120

loop_
_publ_contact_author_name
_publ_contact_author_address
_publ_contact_author_email
_publ_contact_author_fax
_publ_contact_author_phone
'Konstantin Karaghiosoff'
;
Department Chemie
Ludwig-Maximilians-University Munich
Butenandtstrasse 9 (Haus D)
D-81377 Munich
Germany
;
klk@cup.uni-muenchen.de '+49 89 2180 77492' '+49 89 2180 77426'

loop_
_symmetry_equiv_pos_as_xyz
'x, y, z'
'-x, -y, z'
'-x+1/2, y+1/2, -z'
'x+1/2, -y+1/2, -z'
'-x, -y, -z'
'x, y, -z'
'x-1/2, -y-1/2, z'
'-x-1/2, y-1/2, z'

loop_
_atom_site_label
_atom_site_type_symbol
_atom_site_fract_x
_atom_site_fract_y
_atom_site_fract_z
_atom_site_U_iso_or_equiv
_atom_site_adp_type
_atom_site_occupancy
_atom_site_symmetry_multiplicity
_atom_site_calc_flag
_atom_site_refinement_flags
_atom_site_disorder_assembly
_atom_site_disorder_group
Se1 Se 0.01700(5) 0.90835(9) 0.14700(7) 0.0351(3) Uani 1 1 d . . .
Se2 Se -0.05419(5) 0.96616(9) 0.36307(7) 0.0385(3) Uani 1 1 d . . .
Se3 Se -0.15397(5) 0.82853(10) 0.22018(8) 0.0471(3) Uani 1 1 d . . .
Se4 Se 0.00258(5) 0.68840(10) 0.28115(8) 0.0472(3) Uani 1 1 d . . .
P5 P -0.05086(12) 0.8358(2) 0.25337(17) 0.0326(6) Uani 1 1 d . . .
N1 N 0.0597(7) 0.6406(13) 0.0000 0.057(4) Uani 1 2 d S . .
N2 N 0.1802(4) 0.7566(9) 0.1123(6) 0.054(3) Uani 1 1 d . . .
N3 N 0.2229(7) 0.5442(13) 0.0000 0.059(4) Uani 1 2 d S . .
N4 N 0.1967(7) 0.9072(14) 0.5000 0.063(4) Uani 1 2 d S . .
N5 N 0.3144(5) 1.0279(10) 0.3847(7) 0.070(3) Uani 1 1 d . . .
N6 N 0.2042(8) 1.1728(15) 0.5000 0.071(5) Uani 1 2 d S . .
Li1 Li 0.1591(12) 0.671(3) 0.0000 0.051(7) Uani 1 2 d S . .
Li2 Li 0.2612(16) 1.037(4) 0.5000 0.083(11) Uani 1 2 d S . .
C1 C 0.0046(9) 0.6502(13) 0.0000 0.046(4) Uani 1 2 d S . .
C2 C -0.0693(7) 0.6583(15) 0.0000 0.054(5) Uani 1 2 d S . .
H2A H -0.0849 0.6763 0.0598 0.065 Uiso 0.50 1 calc PR . .
H2B H -0.0885 0.5876 -0.0186 0.065 Uiso 0.50 1 calc PR . .
H2C H -0.0833 0.7163 -0.0412 0.065 Uiso 0.50 1 calc PR . .
C3 C 0.1837(5) 0.7923(10) 0.1805(8) 0.044(3) Uani 1 1 d . . .
C4 C 0.1863(5) 0.8367(10) 0.2692(7) 0.053(3) Uani 1 1 d . . .
H4A H 0.1442 0.8213 0.2996 0.063 Uiso 1 1 calc R . .
H4B H 0.1934 0.9166 0.2663 0.063 Uiso 1 1 calc R . .
H4C H 0.2231 0.8022 0.3017 0.063 Uiso 1 1 calc R . .
C5 C 0.2788(8) 0.5265(12) 0.0000 0.036(3) Uani 1 2 d S . .
C6 C 0.3505(6) 0.5102(14) 0.0000 0.045(4) Uani 1 2 d S . .
H6A H 0.3676 0.5183 0.0605 0.054 Uiso 0.50 1 calc PR . .
H6B H 0.3715 0.5653 -0.0385 0.054 Uiso 0.50 1 calc PR . .
H6C H 0.3608 0.4361 -0.0220 0.054 Uiso 0.50 1 calc PR . .
C8 C 0.1550(9) 0.8460(15) 0.5000 0.046(4) Uani 1 2 d S . .
C9 C 0.0996(8) 0.7667(14) 0.5000 0.056(5) Uani 1 2 d S . .
H9A H 0.0898 0.7443 0.5611 0.067 Uiso 0.50 1 calc PR . .
H9B H 0.1121 0.7016 0.4651 0.067 Uiso 0.50 1 calc PR . .
H9C H 0.0600 0.8012 0.4738 0.067 Uiso 0.50 1 calc PR . .
C10 C 0.3312(6) 1.0155(11) 0.3145(9) 0.053(3) Uani 1 1 d . . .
C11 C 0.3524(6) 0.9986(10) 0.2235(7) 0.056(3) Uani 1 1 d . . .
H11A H 0.3164 1.0201 0.1831 0.068 Uiso 1 1 calc R . .
H11B H 0.3633 0.9206 0.2145 0.068 Uiso 1 1 calc R . .
H11C H 0.3920 1.0437 0.2116 0.068 Uiso 1 1 calc R . .
C15 C 0.1610(9) 1.2290(16) 0.5000 0.050(5) Uani 1 2 d S . .
C16 C 0.1059(9) 1.3074(15) 0.5000 0.063(5) Uani 1 2 d S . .
H16A H 0.0855 1.3095 0.5590 0.076 Uiso 0.50 1 calc PR . .
H16B H 0.0725 1.2844 0.4563 0.076 Uiso 0.50 1 calc PR . .
H16C H 0.1226 1.3809 0.4847 0.076 Uiso 0.50 1 calc PR . .

loop_
_atom_site_aniso_label
_atom_site_aniso_U_11
_atom_site_aniso_U_22
_atom_site_aniso_U_33
_atom_site_aniso_U_23
_atom_site_aniso_U_13
_atom_site_aniso_U_12
Se1 0.0302(5) 0.0409(7) 0.0343(5) -0.0056(5) 0.0055(4) -0.0045(5)
Se2 0.0432(6) 0.0365(6) 0.0356(6) 0.0007(5) 0.0099(5) 0.0034(5)
Se3 0.0282(5) 0.0470(7) 0.0662(8) 0.0061(6) 0.0002(5) -0.0062(5)
Se4 0.0475(6) 0.0379(7) 0.0561(7) 0.0015(6) -0.0017(6) 0.0096(6)
P5 0.0290(12) 0.0346(16) 0.0341(14) 0.0028(12) 0.0034(11) -0.0018(12)
N1 0.038(7) 0.075(11) 0.059(9) 0.000 0.000 0.005(8)
N2 0.049(6) 0.071(8) 0.041(5) 0.002(6) 0.000(5) 0.015(6)
N3 0.054(9) 0.061(10) 0.064(9) 0.000 0.000 0.021(8)
N4 0.049(9) 0.078(12) 0.063(10) 0.000 0.000 -0.003(9)
N5 0.059(7) 0.089(10) 0.060(7) 0.002(7) -0.003(6) -0.006(6)
N6 0.062(10) 0.075(13) 0.077(11) 0.000 0.000 -0.007(10)
Li1 0.036(13) 0.06(2) 0.053(16) 0.000 0.000 0.011(14)
Li2 0.07(2) 0.12(3) 0.061(19) 0.000 0.000 0.02(2)
C1 0.063(11) 0.030(9) 0.045(9) 0.000 0.000 0.002(9)
C2 0.037(9) 0.062(12) 0.063(11) 0.000 0.000 0.002(9)
C3 0.029(5) 0.048(8) 0.054(7) 0.003(6) -0.004(5) 0.012(5)
C4 0.039(6) 0.059(8) 0.060(7) -0.014(7) -0.001(6) 0.003(6)
C5 0.050(9) 0.032(9) 0.027(7) 0.000 0.000 0.000(8)
C6 0.032(8) 0.058(11) 0.046(9) 0.000 0.000 0.008(8)
C8 0.057(10) 0.053(12) 0.027(8) 0.000 0.000 0.011(10)
C9 0.068(11) 0.049(11) 0.050(10) 0.000 0.000 0.012(10)
C10 0.047(7) 0.058(9) 0.055(8) 0.012(7) -0.008(6) -0.001(6)
C11 0.066(8) 0.044(7) 0.059(8) 0.005(7) -0.010(7) -0.002(7)
C15 0.051(10) 0.057(13) 0.043(10) 0.000 0.000 -0.021(10)
C16 0.079(13) 0.059(13) 0.051(11) 0.000 0.000 -0.008(11)

loop_
_atom_type_symbol
_atom_type_description
_atom_type_scat_dispersion_real
_atom_type_scat_dispersion_imag
_atom_type_scat_source
C C 0.0033 0.0016 'International Tables Vol C Tables 4.2.6.8 and 6.1.1.4'
H H 0.0000 0.0000 'International Tables Vol C Tables 4.2.6.8 and 6.1.1.4'
Li Li -0.0003 0.0001 'International Tables Vol C Tables 4.2.6.8 and 6.1.1.4'
N N 0.0061 0.0033 'International Tables Vol C Tables 4.2.6.8 and 6.1.1.4'
P P 0.1023 0.0942 'International Tables Vol C Tables 4.2.6.8 and 6.1.1.4'
Se Se -0.0929 2.2259 'International Tables Vol C Tables 4.2.6.8 and 6.1.1.4'

loop_
_geom_angle_atom_site_label_1
_geom_angle_atom_site_label_2
_geom_angle_atom_site_label_3
_geom_angle
_geom_angle_site_symmetry_1
_geom_angle_site_symmetry_3
_geom_angle_publ_flag
P5 Se1 Se1 101.17(8) . 2_575 ?
P5 Se2 Se2 102.50(8) . 2_575 ?
Se4 P5 Se3 120.10(13) . . ?
Se4 P5 Se1 99.33(11) . . ?
Se3 P5 Se1 115.47(12) . . ?
Se4 P5 Se2 116.91(12) . . ?
Se3 P5 Se2 99.79(11) . . ?
Se1 P5 Se2 105.05(11) . . ?
C1 N1 Li1 163.3(18) . . ?
C3 N2 Li1 168.1(13) . . ?
C5 N3 Li1 140.5(17) . . ?
C8 N4 Li2 171.1(18) . . ?
C10 N5 Li2 165.3(14) . . ?
C15 N6 Li2 163(2) . . ?
N3 Li1 N2 105.0(9) . 6 ?
N3 Li1 N2 105.0(9) . . ?
N2 Li1 N2 113.3(16) 6 . ?
N3 Li1 N1 119.1(16) . . ?
N2 Li1 N1 107.3(9) 6 . ?
N2 Li1 N1 107.3(9) . . ?
N6 Li2 N4 105.8(16) . . ?
N6 Li2 N5 110.0(14) . 6_556 ?
N4 Li2 N5 106.9(14) . 6_556 ?
N6 Li2 N5 110.0(14) . . ?
N4 Li2 N5 106.9(14) . . ?
N5 Li2 N5 116.6(16) 6_556 . ?
N1 C1 C2 177.8(19) . . ?
C1 C2 H2A 109.5 . . ?
C1 C2 H2B 109.5 . . ?
H2A C2 H2B 109.5 . . ?
C1 C2 H2C 109.5 . . ?
H2A C2 H2C 109.5 . . ?
H2B C2 H2C 109.5 . . ?
N2 C3 C4 178.1(13) . . ?
C3 C4 H4A 109.5 . . ?
C3 C4 H4B 109.5 . . ?
H4A C4 H4B 109.5 . . ?
C3 C4 H4C 109.5 . . ?
H4A C4 H4C 109.5 . . ?
H4B C4 H4C 109.5 . . ?
N3 C5 C6 177.0(17) . . ?
C5 C6 H6A 109.5 . . ?
C5 C6 H6B 109.5 . . ?
H6A C6 H6B 109.5 . . ?
C5 C6 H6C 109.5 . . ?
H6A C6 H6C 109.5 . . ?
H6B C6 H6C 109.5 . . ?
N4 C8 C9 179.2(19) . . ?
C8 C9 H9A 109.5 . . ?
C8 C9 H9B 109.5 . . ?
H9A C9 H9B 109.5 . . ?
C8 C9 H9C 109.5 . . ?
H9A C9 H9C 109.5 . . ?
H9B C9 H9C 109.5 . . ?
N5 C10 C11 179.5(17) . . ?
C10 C11 H11A 109.5 . . ?
C10 C11 H11B 109.5 . . ?
H11A C11 H11B 109.5 . . ?
C10 C11 H11C 109.5 . . ?
H11A C11 H11C 109.5 . . ?
H11B C11 H11C 109.5 . . ?
N6 C15 C16 178(2) . . ?
C15 C16 H16A 109.5 . . ?
C15 C16 H16B 109.5 . . ?
H16A C16 H16B 109.5 . . ?
C15 C16 H16C 109.5 . . ?
H16A C16 H16C 109.5 . . ?
H16B C16 H16C 109.5 . . ?

loop_
_geom_bond_atom_site_label_1
_geom_bond_atom_site_label_2
_geom_bond_distance
_geom_bond_site_symmetry_2
_geom_bond_publ_flag
Se1 P5 2.280(3) . ?
Se1 Se1 2.324(2) 2_575 ?
Se2 P5 2.289(3) . ?
Se2 Se2 2.323(2) 2_575 ?
Se3 P5 2.129(3) . ?
Se4 P5 2.125(3) . ?
N1 C1 1.111(18) . ?
N1 Li1 2.03(3) . ?
N2 C3 1.119(13) . ?
N2 Li1 2.028(19) . ?
N3 C5 1.141(17) . ?
N3 Li1 2.00(3) . ?
N4 C8 1.12(2) . ?
N4 Li2 2.04(4) . ?
N5 C10 1.122(14) . ?
N5 Li2 2.04(2) . ?
N6 C15 1.10(2) . ?
N6 Li2 2.00(4) . ?
Li1 N2 2.028(19) 6 ?
Li2 N5 2.04(2) 6_556 ?
C1 C2 1.49(2) . ?
C2 H2A 0.9800 . ?
C2 H2B 0.9800 . ?
C2 H2C 0.9800 . ?
C3 C4 1.442(15) . ?
C4 H4A 0.9800 . ?
C4 H4B 0.9800 . ?
C4 H4C 0.9800 . ?
C5 C6 1.451(19) . ?
C6 H6A 0.9800 . ?
C6 H6B 0.9800 . ?
C6 H6C 0.9800 . ?
C8 C9 1.47(2) . ?
C9 H9A 0.9800 . ?
C9 H9B 0.9800 . ?
C9 H9C 0.9800 . ?
C10 C11 1.451(16) . ?
C11 H11A 0.9800 . ?
C11 H11B 0.9800 . ?
C11 H11C 0.9800 . ?
C15 C16 1.46(2) . ?
C16 H16A 0.9800 . ?
C16 H16B 0.9800 . ?
C16 H16C 0.9800 . ?

loop_
_geom_torsion_atom_site_label_1
_geom_torsion_atom_site_label_2
_geom_torsion_atom_site_label_3
_geom_torsion_atom_site_label_4
_geom_torsion
_geom_torsion_site_symmetry_1
_geom_torsion_site_symmetry_2
_geom_torsion_site_symmetry_3
_geom_torsion_site_symmetry_4
_geom_torsion_publ_flag
Se1 Se1 P5 Se4 -161.91(8) 2_575 . . . ?
Se1 Se1 P5 Se3 68.21(13) 2_575 . . . ?
Se1 Se1 P5 Se2 -40.65(10) 2_575 . . . ?
Se2 Se2 P5 Se4 71.72(12) 2_575 . . . ?
Se2 Se2 P5 Se3 -157.11(9) 2_575 . . . ?
Se2 Se2 P5 Se1 -37.22(11) 2_575 . . . ?
C5 N3 Li1 N2 59.8(9) . . . 6 ?
C5 N3 Li1 N2 -59.8(9) . . . . ?
C5 N3 Li1 N1 180.0 . . . . ?
C3 N2 Li1 N3 -91(6) . . . . ?
C3 N2 Li1 N2 155(5) . . . 6 ?
C3 N2 Li1 N1 37(6) . . . . ?
C1 N1 Li1 N3 180.0 . . . . ?
C1 N1 Li1 N2 -61.0(11) . . . 6 ?
C1 N1 Li1 N2 61.0(11) . . . . ?
C15 N6 Li2 N4 0.0 . . . . ?
C15 N6 Li2 N5 -115.1(14) . . . 6_556 ?
C15 N6 Li2 N5 115.1(14) . . . . ?
C8 N4 Li2 N6 0.0 . . . . ?
C8 N4 Li2 N5 117.2(12) . . . 6_556 ?
C8 N4 Li2 N5 -117.2(12) . . . . ?
C10 N5 Li2 N6 -78(7) . . . . ?
C10 N5 Li2 N4 37(7) . . . . ?
C10 N5 Li2 N5 156(5) . . . 6_556 ?
Li1 N1 C1 C2 180.0 . . . . ?
Li1 N2 C3 C4 -14(46) . . . . ?
Li1 N3 C5 C6 0.0 . . . . ?
Li2 N4 C8 C9 0.0 . . . . ?
Li2 N5 C10 C11 -41(100) . . . . ?
Li2 N6 C15 C16 180.0 . . . . ?
